data_2236129
loop_
_publ_author_name
'Pfaffenrot, Ellen'
'Schollmeyer, Dieter'
'Laufer, Stefan'

_publ_section_title
;
 1-[(3<i>RS</i>,4<i>RS</i>)-1-Benzyl-4-methylpiperidin-3-yl]-1,6-dihydroimidazo[4,5-<i>d</i>]pyrrolo[2,3-<i>b</i>]pyridine
 hemihydrate
;
_journal_coeditor_code BT6840
_journal_issue 10
_journal_name_full 'Acta Crystallographica Section E'
_journal_page_first o3052
_journal_paper_doi 10.1107/S1600536812039980
_journal_volume 68
_journal_year 2012
_chemical_formula_iupac 'C21 H23 N5, 0.5H2 O'
_chemical_formula_moiety 'C21 H23 N5, 0.5(H2 O)'
_chemical_formula_sum 'C21 H24 N5 O0.5'
_chemical_formula_weight 354.45
_chemical_name_systematic
;
1-[(3<i>RS</i>,4<i>RS</i>)-1-Benzyl-4-methylpiperidin-3-yl]-
1,6-dihydroimidazo[4,5-<i>d</i>]pyrrolo[2,3-<i>b</i>]pyridine hemihydrate
;
_space_group_IT_number 15
_symmetry_cell_setting monoclinic
_symmetry_space_group_name_Hall '-C 2yc'
_symmetry_space_group_name_H-M 'C 1 2/c 1'
_atom_sites_solution_hydrogens geom
_atom_sites_solution_primary direct
_atom_sites_solution_secondary difmap
_audit_creation_method SHELXL-97
_cell_angle_alpha 90.00
_cell_angle_beta 100.965(3)
_cell_angle_gamma 90.00
_cell_formula_units_Z 8
_cell_length_a 17.3606(19)
_cell_length_b 10.0422(10)
_cell_length_c 22.995(2)
_cell_measurement_reflns_used 4892
_cell_measurement_temperature 173(2)
_cell_measurement_theta_max 26.70
_cell_measurement_theta_min 2.35
_cell_volume 3935.7(7)
_computing_cell_refinement 'APEX2 (Bruker, 2006)'
_computing_data_collection 'APEX2 (Bruker, 2006)'
_computing_data_reduction 'APEX2 (Bruker, 2006)'
_computing_molecular_graphics 'PLATON (Spek, 2009)'
_computing_publication_material 'PLATON (Spek, 2009)'
_computing_structure_refinement 'SHELXL97 (Sheldrick, 2008)'
_computing_structure_solution 'SIR97 (Altomare <i>et al.</i>, 1999)'
_diffrn_ambient_temperature 173(2)
_diffrn_measured_fraction_theta_full 0.990
_diffrn_measured_fraction_theta_max 0.990
_diffrn_measurement_device '\k-geometry diffractometer'
_diffrn_measurement_device_type 'Bruker APEXII'
_diffrn_measurement_method 'CCD scan'
_diffrn_radiation_monochromator graphite
_diffrn_radiation_type MoK\a
_diffrn_radiation_wavelength 0.71073
_diffrn_reflns_av_R_equivalents 0.0399
_diffrn_reflns_av_sigmaI/netI 0.0304
_diffrn_reflns_limit_h_max 22
_diffrn_reflns_limit_h_min -21
_diffrn_reflns_limit_k_max 12
_diffrn_reflns_limit_k_min -13
_diffrn_reflns_limit_l_max 30
_diffrn_reflns_limit_l_min -30
_diffrn_reflns_number 22115
_diffrn_reflns_theta_full 27.72
_diffrn_reflns_theta_max 27.72
_diffrn_reflns_theta_min 1.80
_exptl_absorpt_coefficient_mu 0.075
_exptl_absorpt_correction_type none
_exptl_crystal_colour colourless
_exptl_crystal_density_diffrn 1.196
_exptl_crystal_density_method 'not measured'
_exptl_crystal_description block
_exptl_crystal_F_000 1512
_exptl_crystal_size_max 0.50
_exptl_crystal_size_mid 0.27
_exptl_crystal_size_min 0.20
_refine_diff_density_max 0.367
_refine_diff_density_min -0.299
_refine_ls_extinction_method none
_refine_ls_goodness_of_fit_ref 1.029
_refine_ls_hydrogen_treatment constr
_refine_ls_matrix_type full
_refine_ls_number_parameters 240
_refine_ls_number_reflns 4571
_refine_ls_number_restraints 0
_refine_ls_restrained_S_all 1.029
_refine_ls_R_factor_all 0.0649
_refine_ls_R_factor_gt 0.0448
_refine_ls_shift/su_max 0.000
_refine_ls_shift/su_mean 0.000
_refine_ls_structure_factor_coef Fsqd
_refine_ls_weighting_details 'calc w=1/[\s^2^(Fo^2^)+(0.0401P)^2^+2.9543P] where P=(Fo^2^+2Fc^2^)/3'
_refine_ls_weighting_scheme calc
_refine_ls_wR_factor_obs 0.0995
_refine_ls_wR_factor_ref 0.1088
_reflns_number_gt 3504
_reflns_number_total 4571
_reflns_threshold_expression I>2\s(I)
_cod_data_source_file bt6840.cif
_cod_data_source_block I
_cod_original_cell_volume 3935.8(7)
_cod_original_sg_symbol_H-M 'C 2/c'
_cod_database_code 2236129
_cod_database_fobs_code 2236129

loop_
_symmetry_equiv_pos_as_xyz
'x, y, z'
'-x, y, -z+1/2'
'x+1/2, y+1/2, z'
'-x+1/2, y+1/2, -z+1/2'
'-x, -y, -z'
'x, -y, z-1/2'
'-x+1/2, -y+1/2, -z'
'x+1/2, -y+1/2, z-1/2'

loop_
_atom_site_type_symbol
_atom_site_label
_atom_site_fract_x
_atom_site_fract_y
_atom_site_fract_z
_atom_site_U_iso_or_equiv
_atom_site_adp_type
_atom_site_calc_flag
_atom_site_refinement_flags
_atom_site_occupancy
_atom_site_symmetry_multiplicity
N N1 0.23581(6) 0.09700(11) 0.24008(5) 0.0258(3) Uani d . 1 1
C C2 0.30258(8) 0.02507(14) 0.26224(7) 0.0293(3) Uani d . 1 1
H H2 0.3148 -0.0059 0.3020 0.035 Uiso calc R 1 1
N N3 0.34774(7) 0.00328(13) 0.22344(5) 0.0310(3) Uani d . 1 1
C C4 0.30842(8) 0.06430(14) 0.17183(6) 0.0288(3) Uani d . 1 1
C C5 0.33093(9) 0.07650(15) 0.11641(7) 0.0338(3) Uani d . 1 1
H H5 0.3783 0.0356 0.1108 0.041 Uiso calc R 1 1
N N6 0.28808(8) 0.14347(13) 0.07164(6) 0.0362(3) Uani d . 1 1
C C7 0.22083(9) 0.19640(14) 0.08238(7) 0.0319(3) Uani d . 1 1
N N8 0.16809(8) 0.26560(13) 0.04086(6) 0.0373(3) Uani d . 1 1
H H8 0.1745 0.2858 0.0004 0.056 Uiso d R 1 1
C C9 0.10645(10) 0.30373(15) 0.06626(7) 0.0375(4) Uani d . 1 1
H H9 0.0625 0.3533 0.0466 0.045 Uiso calc R 1 1
C C10 0.11658(9) 0.26095(15) 0.12371(7) 0.0328(3) Uani d . 1 1
H H10 0.0820 0.2746 0.1506 0.039 Uiso calc R 1 1
C C11 0.18991(8) 0.19139(14) 0.13518(6) 0.0285(3) Uani d . 1 1
C C12 0.23855(8) 0.12243(13) 0.18146(6) 0.0261(3) Uani d . 1 1
C C13 0.17177(8) 0.13850(14) 0.27023(6) 0.0257(3) Uani d . 1 1
H H13 0.1425 0.2113 0.2458 0.031 Uiso calc R 1 1
C C14 0.11248(8) 0.02574(14) 0.27341(6) 0.0284(3) Uani d . 1 1
H H14 0.0641 0.0683 0.2826 0.034 Uiso calc R 1 1
C C15 0.14310(8) -0.06998(14) 0.32409(7) 0.0323(3) Uani d . 1 1
H H15A 0.1007 -0.1323 0.3291 0.039 Uiso calc R 1 1
H H15B 0.1867 -0.1230 0.3139 0.039 Uiso calc R 1 1
C C16 0.17175(8) 0.00276(15) 0.38202(7) 0.0320(3) Uani d . 1 1
H H16A 0.1278 0.0524 0.3936 0.038 Uiso calc R 1 1
H H16B 0.1915 -0.0623 0.4137 0.038 Uiso calc R 1 1
N N17 0.23465(7) 0.09550(12) 0.37510(5) 0.0275(3) Uani d . 1 1
C C18 0.20358(8) 0.19706(14) 0.33118(6) 0.0273(3) Uani d . 1 1
H H18A 0.2457 0.2614 0.3279 0.033 Uiso calc R 1 1
H H18B 0.1610 0.2463 0.3450 0.033 Uiso calc R 1 1
C C19 0.08819(9) -0.04706(17) 0.21443(7) 0.0379(4) Uani d . 1 1
H H19A 0.0685 0.0175 0.1832 0.057 Uiso calc R 1 1
H H19B 0.0468 -0.1116 0.2176 0.057 Uiso calc R 1 1
H H19C 0.1337 -0.0938 0.2047 0.057 Uiso calc R 1 1
C C20 0.26827(9) 0.15779(16) 0.43189(6) 0.0331(3) Uani d . 1 1
H H20A 0.2786 0.0881 0.4629 0.040 Uiso calc R 1 1
H H20B 0.2296 0.2207 0.4429 0.040 Uiso calc R 1 1
C C21 0.34369(8) 0.23169(14) 0.43017(6) 0.0278(3) Uani d . 1 1
C C22 0.35253(9) 0.36471(15) 0.44601(6) 0.0312(3) Uani d . 1 1
H H22 0.3098 0.4116 0.4567 0.037 Uiso calc R 1 1
C C23 0.42287(9) 0.43037(16) 0.44643(7) 0.0373(4) Uani d . 1 1
H H23 0.4283 0.5213 0.4578 0.045 Uiso calc R 1 1
C C24 0.48489(9) 0.36375(18) 0.43038(7) 0.0412(4) Uani d . 1 1
H H24 0.5333 0.4084 0.4312 0.049 Uiso calc R 1 1
C C25 0.47669(10) 0.23215(19) 0.41312(8) 0.0445(4) Uani d . 1 1
H H25 0.5191 0.1866 0.4013 0.053 Uiso calc R 1 1
C C26 0.40644(9) 0.16630(16) 0.41310(7) 0.0381(4) Uani d . 1 1
H H26 0.4011 0.0756 0.4013 0.046 Uiso calc R 1 1
O O1W 0.5000 -0.1491(2) 0.2500 0.0825(8) Uani d S 1 2
H H1W 0.4569 -0.0982 0.2336 0.124 Uiso d R 1 1

loop_
_atom_site_aniso_label
_atom_site_aniso_U_11
_atom_site_aniso_U_22
_atom_site_aniso_U_33
_atom_site_aniso_U_12
_atom_site_aniso_U_13
_atom_site_aniso_U_23
N1 0.0244(6) 0.0261(6) 0.0264(6) 0.0000(5) 0.0040(5) -0.0001(5)
C2 0.0261(7) 0.0294(7) 0.0314(7) 0.0011(6) 0.0028(6) 0.0000(6)
N3 0.0260(6) 0.0326(7) 0.0344(7) -0.0007(5) 0.0059(5) -0.0011(5)
C4 0.0275(7) 0.0262(7) 0.0330(8) -0.0046(6) 0.0066(6) -0.0010(6)
C5 0.0321(8) 0.0326(8) 0.0389(8) -0.0052(6) 0.0122(6) -0.0010(7)
N6 0.0409(7) 0.0353(7) 0.0346(7) -0.0064(6) 0.0126(6) 0.0017(6)
C7 0.0394(8) 0.0260(7) 0.0304(8) -0.0073(6) 0.0068(6) 0.0007(6)
N8 0.0489(8) 0.0342(7) 0.0283(7) -0.0014(6) 0.0063(6) 0.0048(6)
C9 0.0451(9) 0.0298(8) 0.0353(8) 0.0034(7) 0.0020(7) 0.0020(7)
C10 0.0387(8) 0.0282(7) 0.0304(8) 0.0016(6) 0.0040(6) -0.0004(6)
C11 0.0330(7) 0.0233(7) 0.0288(7) -0.0052(6) 0.0046(6) -0.0014(6)
C12 0.0290(7) 0.0220(6) 0.0274(7) -0.0062(5) 0.0056(5) -0.0018(6)
C13 0.0252(7) 0.0242(7) 0.0274(7) 0.0035(5) 0.0042(5) -0.0005(6)
C14 0.0215(7) 0.0316(7) 0.0320(8) 0.0001(5) 0.0048(6) -0.0044(6)
C15 0.0279(7) 0.0256(7) 0.0424(9) -0.0045(6) 0.0044(6) 0.0001(6)
C16 0.0308(7) 0.0300(7) 0.0346(8) -0.0056(6) 0.0048(6) 0.0059(6)
N17 0.0298(6) 0.0267(6) 0.0251(6) -0.0058(5) 0.0027(5) 0.0018(5)
C18 0.0308(7) 0.0233(7) 0.0281(7) -0.0009(6) 0.0060(6) -0.0008(6)
C19 0.0304(8) 0.0443(9) 0.0393(9) -0.0065(7) 0.0069(6) -0.0123(7)
C20 0.0352(8) 0.0391(8) 0.0251(7) -0.0084(6) 0.0062(6) 0.0003(6)
C21 0.0301(7) 0.0305(7) 0.0214(7) -0.0027(6) 0.0013(5) 0.0016(6)
C22 0.0343(8) 0.0326(8) 0.0262(7) 0.0000(6) 0.0045(6) -0.0008(6)
C23 0.0451(9) 0.0312(8) 0.0327(8) -0.0095(7) 0.0003(7) 0.0007(7)
C24 0.0325(8) 0.0513(10) 0.0379(9) -0.0133(7) 0.0018(7) 0.0072(8)
C25 0.0306(8) 0.0537(11) 0.0496(10) 0.0062(7) 0.0087(7) 0.0011(8)
C26 0.0371(8) 0.0315(8) 0.0447(9) 0.0015(6) 0.0052(7) -0.0030(7)
O1W 0.0391(11) 0.0429(11) 0.158(2) 0.000 0.0001(12) 0.000

loop_
_atom_type_symbol
_atom_type_description
_atom_type_scat_dispersion_real
_atom_type_scat_dispersion_imag
_atom_type_scat_source
C C 0.0033 0.0016 'International Tables Vol C Tables 4.2.6.8 and 6.1.1.4'
H H 0.0000 0.0000 'International Tables Vol C Tables 4.2.6.8 and 6.1.1.4'
N N 0.0061 0.0033 'International Tables Vol C Tables 4.2.6.8 and 6.1.1.4'
O O 0.0106 0.0060 'International Tables Vol C Tables 4.2.6.8 and 6.1.1.4'

loop_
_geom_angle_atom_site_label_1
_geom_angle_atom_site_label_2
_geom_angle_atom_site_label_3
_geom_angle
C2 N1 C12 105.96(11)
C2 N1 C13 128.98(12)
C12 N1 C13 125.05(11)
N3 C2 N1 113.88(13)
N3 C2 H2 123.1
N1 C2 H2 123.1
C2 N3 C4 104.26(12)
N3 C4 C12 110.30(12)
N3 C4 C5 129.35(13)
C12 C4 C5 120.31(13)
N6 C5 C4 122.23(14)
N6 C5 H5 118.9
C4 C5 H5 118.9
C5 N6 C7 115.68(13)
N6 C7 N8 123.80(13)
N6 C7 C11 128.67(14)
N8 C7 C11 107.52(13)
C9 N8 C7 108.42(13)
C9 N8 H8 126.0
C7 N8 H8 125.6
N8 C9 C10 110.92(14)
N8 C9 H9 124.5
C10 C9 H9 124.5
C9 C10 C11 106.11(14)
C9 C10 H10 126.9
C11 C10 H10 126.9
C12 C11 C7 113.22(13)
C12 C11 C10 139.75(14)
C7 C11 C10 107.03(13)
N1 C12 C4 105.59(12)
N1 C12 C11 134.53(13)
C4 C12 C11 119.86(13)
N1 C13 C18 111.55(11)
N1 C13 C14 112.57(11)
C18 C13 C14 111.61(11)
N1 C13 H13 106.9
C18 C13 H13 106.9
C14 C13 H13 106.9
C15 C14 C19 111.95(12)
C15 C14 C13 111.12(11)
C19 C14 C13 112.55(12)
C15 C14 H14 106.9
C19 C14 H14 106.9
C13 C14 H14 106.9
C16 C15 C14 112.05(12)
C16 C15 H15A 109.2
C14 C15 H15A 109.2
C16 C15 H15B 109.2
C14 C15 H15B 109.2
H15A C15 H15B 107.9
N17 C16 C15 109.69(12)
N17 C16 H16A 109.7
C15 C16 H16A 109.7
N17 C16 H16B 109.7
C15 C16 H16B 109.7
H16A C16 H16B 108.2
C18 N17 C20 110.45(11)
C18 N17 C16 109.44(11)
C20 N17 C16 110.67(11)
N17 C18 C13 112.78(11)
N17 C18 H18A 109.0
C13 C18 H18A 109.0
N17 C18 H18B 109.0
C13 C18 H18B 109.0
H18A C18 H18B 107.8
C14 C19 H19A 109.5
C14 C19 H19B 109.5
H19A C19 H19B 109.5
C14 C19 H19C 109.5
H19A C19 H19C 109.5
H19B C19 H19C 109.5
N17 C20 C21 112.72(11)
N17 C20 H20A 109.0
C21 C20 H20A 109.0
N17 C20 H20B 109.0
C21 C20 H20B 109.0
H20A C20 H20B 107.8
C22 C21 C26 118.41(14)
C22 C21 C20 121.30(13)
C26 C21 C20 120.28(13)
C21 C22 C23 120.92(14)
C21 C22 H22 119.5
C23 C22 H22 119.5
C24 C23 C22 120.00(15)
C24 C23 H23 120.0
C22 C23 H23 120.0
C23 C24 C25 119.98(15)
C23 C24 H24 120.0
C25 C24 H24 120.0
C24 C25 C26 119.96(16)
C24 C25 H25 120.0
C26 C25 H25 120.0
C25 C26 C21 120.70(15)
C25 C26 H26 119.6
C21 C26 H26 119.6

loop_
_geom_bond_atom_site_label_1
_geom_bond_atom_site_label_2
_geom_bond_distance
N1 C2 1.3786(18)
N1 C12 1.3815(18)
N1 C13 1.4777(17)
C2 N3 1.3132(18)
C2 H2 0.9500
N3 C4 1.3936(19)
C4 C12 1.401(2)
C4 C5 1.407(2)
C5 N6 1.332(2)
C5 H5 0.9500
N6 C7 1.348(2)
C7 N8 1.378(2)
C7 C11 1.419(2)
N8 C9 1.368(2)
N8 H8 0.9793
C9 C10 1.368(2)
C9 H9 0.9500
C10 C11 1.432(2)
C10 H10 0.9500
C11 C12 1.408(2)
C13 C18 1.5234(19)
C13 C14 1.5414(19)
C13 H13 1.0000
C14 C15 1.526(2)
C14 C19 1.528(2)
C14 H14 1.0000
C15 C16 1.518(2)
C15 H15A 0.9900
C15 H15B 0.9900
C16 N17 1.4667(17)
C16 H16A 0.9900
C16 H16B 0.9900
N17 C18 1.4642(18)
N17 C20 1.4654(18)
C18 H18A 0.9900
C18 H18B 0.9900
C19 H19A 0.9800
C19 H19B 0.9800
C19 H19C 0.9800
C20 C21 1.512(2)
C20 H20A 0.9900
C20 H20B 0.9900
C21 C22 1.385(2)
C21 C26 1.391(2)
C22 C23 1.386(2)
C22 H22 0.9500
C23 C24 1.376(2)
C23 H23 0.9500
C24 C25 1.379(3)
C24 H24 0.9500
C25 C26 1.387(2)
C25 H25 0.9500
C26 H26 0.9500
O1W H1W 0.9253

loop_
_geom_hbond_atom_site_label_D
_geom_hbond_atom_site_label_H
_geom_hbond_atom_site_label_A
_geom_hbond_site_symmetry_A
_geom_hbond_distance_DH
_geom_hbond_distance_HA
_geom_hbond_distance_DA
_geom_hbond_angle_DHA
N8 H8 N6 7 0.98 2.02 2.9757(18) 165
O1W H1W N3 . 0.93 2.13 3.0148(16) 161

loop_
_geom_torsion_atom_site_label_1
_geom_torsion_atom_site_label_2
_geom_torsion_atom_site_label_3
_geom_torsion_atom_site_label_4
_geom_torsion
C12 N1 C2 N3 0.50(16)
C13 N1 C2 N3 179.23(12)
N1 C2 N3 C4 -0.21(16)
C2 N3 C4 C12 -0.15(15)
C2 N3 C4 C5 177.61(15)
N3 C4 C5 N6 -176.99(14)
C12 C4 C5 N6 0.6(2)
C4 C5 N6 C7 -1.4(2)
C5 N6 C7 N8 -178.11(14)
C5 N6 C7 C11 0.6(2)
N6 C7 N8 C9 179.33(14)
C11 C7 N8 C9 0.35(16)
C7 N8 C9 C10 -0.34(18)
N8 C9 C10 C11 0.18(18)
N6 C7 C11 C12 0.9(2)
N8 C7 C11 C12 179.84(12)
N6 C7 C11 C10 -179.16(14)
N8 C7 C11 C10 -0.24(16)
C9 C10 C11 C12 179.93(17)
C9 C10 C11 C7 0.04(16)
C2 N1 C12 C4 -0.54(14)
C13 N1 C12 C4 -179.34(12)
C2 N1 C12 C11 -178.93(15)
C13 N1 C12 C11 2.3(2)
N3 C4 C12 N1 0.44(15)
C5 C4 C12 N1 -177.55(12)
N3 C4 C12 C11 179.12(12)
C5 C4 C12 C11 1.1(2)
C7 C11 C12 N1 176.48(14)
C10 C11 C12 N1 -3.4(3)
C7 C11 C12 C4 -1.73(18)
C10 C11 C12 C4 178.39(16)
C2 N1 C13 C18 46.14(18)
C12 N1 C13 C18 -135.35(13)
C2 N1 C13 C14 -80.23(17)
C12 N1 C13 C14 98.28(15)
N1 C13 C14 C15 80.55(14)
C18 C13 C14 C15 -45.79(15)
N1 C13 C14 C19 -45.91(16)
C18 C13 C14 C19 -172.24(12)
C19 C14 C15 C16 176.63(12)
C13 C14 C15 C16 49.84(15)
C14 C15 C16 N17 -58.88(15)
C15 C16 N17 C18 63.33(15)
C15 C16 N17 C20 -174.72(12)
C20 N17 C18 C13 176.90(11)
C16 N17 C18 C13 -61.02(14)
N1 C13 C18 N17 -74.69(14)
C14 C13 C18 N17 52.20(15)
C18 N17 C20 C21 -70.56(15)
C16 N17 C20 C21 168.08(12)
N17 C20 C21 C22 124.87(14)
N17 C20 C21 C26 -55.85(18)
C26 C21 C22 C23 -1.7(2)
C20 C21 C22 C23 177.56(13)
C21 C22 C23 C24 0.7(2)
C22 C23 C24 C25 0.9(2)
C23 C24 C25 C26 -1.3(3)
C24 C25 C26 C21 0.2(3)
C22 C21 C26 C25 1.3(2)
C20 C21 C26 C25 -178.01(14)

loop_
_cod_related_entry_id
_cod_related_entry_database
_cod_related_entry_code
1 ChemSpider 30658037
